data_2233806
loop_
_publ_author_name
'Zheng, Zhen Nu'
'Lee, Soon W.'

_publ_section_title
;
 (<i>E</i>)-2-{4-[(Pyridin-2-yl)methylideneamino]phenyl}acetic acid
;
_journal_coeditor_code FY2044
_journal_issue 3
_journal_name_full 'Acta Crystallographica Section E'
_journal_page_first o774
_journal_paper_doi 10.1107/S1600536812006472
_journal_volume 68
_journal_year 2012
_chemical_formula_iupac 'C14 H12 N2 O2'
_chemical_formula_moiety 'C14 H12 N2 O2'
_chemical_formula_sum 'C14 H12 N2 O2'
_chemical_formula_weight 240.26
_chemical_name_systematic
;
(<i>E</i>)-2-{4-[(Pyridin-2-yl)methylideneamino]phenyl}acetic acid
;
_space_group_IT_number 14
_symmetry_cell_setting monoclinic
_symmetry_space_group_name_Hall '-P 2ybc'
_symmetry_space_group_name_H-M 'P 1 21/c 1'
_atom_sites_solution_hydrogens geom
_atom_sites_solution_primary direct
_atom_sites_solution_secondary difmap
_audit_creation_method SHELXL-97
_cell_angle_alpha 90.00
_cell_angle_beta 96.6230(10)
_cell_angle_gamma 90.00
_cell_formula_units_Z 4
_cell_length_a 4.15580(10)
_cell_length_b 25.7790(5)
_cell_length_c 11.2213(2)
_cell_measurement_reflns_used 6688
_cell_measurement_temperature 296(2)
_cell_measurement_theta_max 27.66
_cell_measurement_theta_min 2.42
_cell_volume 1194.14(4)
_computing_cell_refinement 'SAINT (Bruker, 2007)'
_computing_data_collection 'APEX2 (Bruker, 2007)'
_computing_data_reduction 'SAINT (Bruker, 2007)'
_computing_molecular_graphics 'SHELXTL (Bruker, 2007)'
_computing_publication_material 'SHELXTL (Bruker, 2007'
_computing_structure_refinement 'SHELXL97 (Sheldrick, 2008)'
_computing_structure_solution 'SHELXS97 (Sheldrick, 2008)'
_diffrn_ambient_temperature 296(2)
_diffrn_measured_fraction_theta_full 0.996
_diffrn_measured_fraction_theta_max 0.996
_diffrn_measurement_device_type 'Bruker APEXII CCD'
_diffrn_measurement_method '\f and \w scans'
_diffrn_radiation_monochromator graphite
_diffrn_radiation_source 'sealed tube'
_diffrn_radiation_type MoK\a
_diffrn_radiation_wavelength 0.71073
_diffrn_reflns_av_R_equivalents 0.0481
_diffrn_reflns_av_sigmaI/netI 0.0264
_diffrn_reflns_limit_h_max 5
_diffrn_reflns_limit_h_min -5
_diffrn_reflns_limit_k_max 34
_diffrn_reflns_limit_k_min -34
_diffrn_reflns_limit_l_max 14
_diffrn_reflns_limit_l_min -14
_diffrn_reflns_number 19023
_diffrn_reflns_theta_full 28.42
_diffrn_reflns_theta_max 28.42
_diffrn_reflns_theta_min 1.58
_exptl_absorpt_coefficient_mu 0.091
_exptl_absorpt_correction_T_max 0.9802
_exptl_absorpt_correction_T_min 0.9714
_exptl_absorpt_correction_type multi-scan
_exptl_absorpt_process_details '(SADABS; Sheldrick, 1996)'
_exptl_crystal_colour green
_exptl_crystal_density_diffrn 1.336
_exptl_crystal_density_method 'not measured'
_exptl_crystal_description block
_exptl_crystal_F_000 504
_exptl_crystal_size_max 0.32
_exptl_crystal_size_mid 0.28
_exptl_crystal_size_min 0.22
_refine_diff_density_max 0.238
_refine_diff_density_min -0.189
_refine_ls_extinction_method none
_refine_ls_goodness_of_fit_ref 1.051
_refine_ls_hydrogen_treatment mixed
_refine_ls_matrix_type full
_refine_ls_number_parameters 167
_refine_ls_number_reflns 2999
_refine_ls_number_restraints 0
_refine_ls_restrained_S_all 1.051
_refine_ls_R_factor_all 0.0622
_refine_ls_R_factor_gt 0.0423
_refine_ls_shift/su_max 0.000
_refine_ls_shift/su_mean 0.000
_refine_ls_structure_factor_coef Fsqd
_refine_ls_weighting_details 'calc w=1/[\s^2^(Fo^2^)+(0.0594P)^2^+0.0884P] where P=(Fo^2^+2Fc^2^)/3'
_refine_ls_weighting_scheme calc
_refine_ls_wR_factor_gt 0.1093
_refine_ls_wR_factor_ref 0.1197
_reflns_number_gt 2113
_reflns_number_total 2999
_reflns_threshold_expression I>2sigma(I)
_cod_data_source_file fy2044.cif
_cod_data_source_block I
_cod_original_sg_symbol_H-M 'P 21/c'
_cod_database_code 2233806
_cod_database_fobs_code 2233806

loop_
_symmetry_equiv_pos_as_xyz
'x, y, z'
'-x, y+1/2, -z+1/2'
'-x, -y, -z'
'x, -y-1/2, z-1/2'

loop_
_atom_site_type_symbol
_atom_site_label
_atom_site_fract_x
_atom_site_fract_y
_atom_site_fract_z
_atom_site_U_iso_or_equiv
_atom_site_adp_type
_atom_site_calc_flag
_atom_site_refinement_flags
_atom_site_occupancy
_atom_site_symmetry_multiplicity
O O1 0.0141(3) 0.59412(4) 0.29429(8) 0.0559(3) Uani d . 1 1
O O2 -0.1260(4) 0.62479(4) 0.11244(10) 0.0854(4) Uani d . 1 1
N N1 0.6832(3) 0.31705(4) 0.64271(10) 0.0498(3) Uani d . 1 1
N N2 0.2167(3) 0.35524(4) 0.37215(9) 0.0468(3) Uani d . 1 1
C C1 0.5054(3) 0.30923(5) 0.53680(11) 0.0433(3) Uani d . 1 1
C C2 0.4438(4) 0.25998(5) 0.49147(14) 0.0582(4) Uani d . 1 1
H H2 0.3247 0.2554 0.4168 0.070 Uiso calc R 1 1
C C3 0.5605(4) 0.21775(6) 0.55782(16) 0.0686(5) Uani d . 1 1
H H3 0.5219 0.1843 0.5285 0.082 Uiso calc R 1 1
C C4 0.7336(4) 0.22551(6) 0.66725(15) 0.0671(5) Uani d . 1 1
H H4 0.8104 0.1975 0.7146 0.081 Uiso calc R 1 1
C C5 0.7917(4) 0.27542(6) 0.70586(13) 0.0626(4) Uani d . 1 1
H H5 0.9130 0.2806 0.7799 0.075 Uiso calc R 1 1
C C6 0.3776(3) 0.35647(5) 0.47493(11) 0.0439(3) Uani d . 1 1
H H6 0.4165 0.3884 0.5126 0.053 Uiso calc R 1 1
C C7 0.0845(3) 0.40250(4) 0.32274(11) 0.0405(3) Uani d . 1 1
C C8 -0.0533(3) 0.43940(5) 0.39151(11) 0.0452(3) Uani d . 1 1
H H8 -0.0541 0.4341 0.4735 0.054 Uiso calc R 1 1
C C9 -0.1887(3) 0.48373(5) 0.33884(12) 0.0457(3) Uani d . 1 1
H H9 -0.2835 0.5078 0.3858 0.055 Uiso calc R 1 1
C C10 -0.1870(3) 0.49330(4) 0.21741(11) 0.0400(3) Uani d . 1 1
C C11 -0.0539(3) 0.45583(5) 0.14942(11) 0.0433(3) Uani d . 1 1
H H11 -0.0518 0.4612 0.0676 0.052 Uiso calc R 1 1
C C12 0.0758(3) 0.41058(5) 0.20048(11) 0.0449(3) Uani d . 1 1
H H12 0.1575 0.3855 0.1526 0.054 Uiso calc R 1 1
C C13 -0.3321(3) 0.54233(5) 0.16057(13) 0.0491(3) Uani d . 1 1
H H13A -0.3663 0.5372 0.0744 0.059 Uiso calc R 1 1
H H13B -0.5432 0.5474 0.1877 0.059 Uiso calc R 1 1
C C14 -0.1385(3) 0.59138(5) 0.18526(12) 0.0448(3) Uani d . 1 1
H HO1 0.130(5) 0.6261(9) 0.3040(17) 0.097(6) Uiso d . 1 1

loop_
_atom_site_aniso_label
_atom_site_aniso_U_11
_atom_site_aniso_U_22
_atom_site_aniso_U_33
_atom_site_aniso_U_12
_atom_site_aniso_U_13
_atom_site_aniso_U_23
O1 0.0796(7) 0.0436(5) 0.0408(5) -0.0069(5) -0.0092(5) 0.0010(4)
O2 0.1241(11) 0.0643(7) 0.0594(7) -0.0192(7) -0.0258(7) 0.0201(6)
N1 0.0604(7) 0.0424(6) 0.0431(6) 0.0003(5) -0.0083(5) 0.0016(5)
N2 0.0582(7) 0.0396(5) 0.0403(6) -0.0062(5) -0.0044(5) 0.0031(4)
C1 0.0491(7) 0.0402(6) 0.0393(7) -0.0050(5) -0.0005(5) 0.0026(5)
C2 0.0734(10) 0.0433(7) 0.0538(8) -0.0101(7) -0.0099(7) -0.0004(6)
C3 0.0904(12) 0.0375(7) 0.0746(11) -0.0061(7) -0.0038(9) 0.0005(7)
C4 0.0863(12) 0.0442(8) 0.0675(10) 0.0086(7) -0.0052(9) 0.0131(7)
C5 0.0787(11) 0.0537(8) 0.0504(8) 0.0069(7) -0.0145(7) 0.0065(6)
C6 0.0516(7) 0.0380(6) 0.0403(7) -0.0073(5) -0.0021(6) 0.0010(5)
C7 0.0477(7) 0.0348(6) 0.0370(6) -0.0092(5) -0.0043(5) 0.0006(5)
C8 0.0561(8) 0.0460(7) 0.0329(6) -0.0099(6) 0.0021(5) -0.0003(5)
C9 0.0499(7) 0.0447(7) 0.0426(7) -0.0035(6) 0.0048(6) -0.0069(5)
C10 0.0373(6) 0.0386(6) 0.0420(7) -0.0052(5) -0.0044(5) -0.0010(5)
C11 0.0525(7) 0.0438(7) 0.0322(6) -0.0034(5) -0.0006(5) 0.0014(5)
C12 0.0569(8) 0.0392(6) 0.0378(7) -0.0013(5) 0.0011(6) -0.0032(5)
C13 0.0442(7) 0.0492(7) 0.0505(8) 0.0048(6) -0.0090(6) -0.0010(6)
C14 0.0495(7) 0.0413(7) 0.0420(7) 0.0104(5) -0.0021(6) 0.0019(5)

loop_
_atom_type_symbol
_atom_type_description
_atom_type_scat_dispersion_real
_atom_type_scat_dispersion_imag
_atom_type_scat_source
C C 0.0033 0.0016 'International Tables Vol C Tables 4.2.6.8 and 6.1.1.4'
H H 0.0000 0.0000 'International Tables Vol C Tables 4.2.6.8 and 6.1.1.4'
N N 0.0061 0.0033 'International Tables Vol C Tables 4.2.6.8 and 6.1.1.4'
O O 0.0106 0.0060 'International Tables Vol C Tables 4.2.6.8 and 6.1.1.4'

loop_
_geom_angle_atom_site_label_1
_geom_angle_atom_site_label_2
_geom_angle_atom_site_label_3
_geom_angle
C14 O1 HO1 109.6(12)
C5 N1 C1 117.88(11)
C6 N2 C7 118.28(10)
N1 C1 C2 121.65(11)
N1 C1 C6 115.24(10)
C2 C1 C6 123.11(11)
C3 C2 C1 119.33(13)
C3 C2 H2 120.3
C1 C2 H2 120.3
C4 C3 C2 119.17(13)
C4 C3 H3 120.4
C2 C3 H3 120.4
C3 C4 C5 118.54(13)
C3 C4 H4 120.7
C5 C4 H4 120.7
N1 C5 C4 123.39(14)
N1 C5 H5 118.3
C4 C5 H5 118.3
N2 C6 C1 122.27(11)
N2 C6 H6 118.9
C1 C6 H6 118.9
C12 C7 C8 118.82(11)
C12 C7 N2 118.70(11)
C8 C7 N2 122.37(11)
C9 C8 C7 120.28(11)
C9 C8 H8 119.9
C7 C8 H8 119.9
C8 C9 C10 121.46(12)
C8 C9 H9 119.3
C10 C9 H9 119.3
C11 C10 C9 117.72(11)
C11 C10 C13 121.11(11)
C9 C10 C13 121.16(12)
C12 C11 C10 121.46(11)
C12 C11 H11 119.3
C10 C11 H11 119.3
C11 C12 C7 120.18(12)
C11 C12 H12 119.9
C7 C12 H12 119.9
C14 C13 C10 116.48(10)
C14 C13 H13A 108.2
C10 C13 H13A 108.2
C14 C13 H13B 108.2
C10 C13 H13B 108.2
H13A C13 H13B 107.3
O2 C14 O1 123.01(13)
O2 C14 C13 123.00(12)
O1 C14 C13 113.99(11)

loop_
_geom_bond_atom_site_label_1
_geom_bond_atom_site_label_2
_geom_bond_distance
O1 C14 1.3135(15)
O1 HO1 0.95(2)
O2 C14 1.1925(15)
N1 C5 1.3353(16)
N1 C1 1.3404(16)
N2 C6 1.2651(15)
N2 C7 1.4222(15)
C1 C2 1.3806(17)
C1 C6 1.4703(16)
C2 C3 1.375(2)
C2 H2 0.9300
C3 C4 1.364(2)
C3 H3 0.9300
C4 C5 1.370(2)
C4 H4 0.9300
C5 H5 0.9300
C6 H6 0.9300
C7 C12 1.3840(17)
C7 C8 1.3895(18)
C8 C9 1.3766(17)
C8 H8 0.9300
C9 C10 1.3856(18)
C9 H9 0.9300
C10 C11 1.3852(18)
C10 C13 1.5097(17)
C11 C12 1.3813(17)
C11 H11 0.9300
C12 H12 0.9300
C13 C14 1.5070(19)
C13 H13A 0.9700
C13 H13B 0.9700

loop_
_geom_hbond_atom_site_label_D
_geom_hbond_atom_site_label_H
_geom_hbond_atom_site_label_A
_geom_hbond_site_symmetry_A
_geom_hbond_distance_DH
_geom_hbond_distance_HA
_geom_hbond_distance_DA
_geom_hbond_angle_DHA
O1 HO1 N1 3_666 0.95(2) 1.73(2) 2.6686(15) 165.9(18)

loop_
_cod_related_entry_id
_cod_related_entry_database
_cod_related_entry_code
1 ChemSpider 30657489
